data_4130006
loop_
_publ_author_name
'Chatelain, Lucile'
'Scopelliti, Rosario'
'Mazzanti, Marinella'

_publ_section_title
;
 Synthesis and Structure of Nitride-Bridged Uranium(III) Complexes.
;
_journal_issue 6
_journal_name_full 'Journal of the American Chemical Society'
_journal_page_first 1784
_journal_page_last 1787
_journal_paper_doi 10.1021/jacs.5b12620
_journal_volume 138
_journal_year 2016
_chemical_formula_moiety 'C80 H178 Cs2 O26 S2 Si6 U2'
_chemical_formula_sum 'C80 H178 Cs2 O26 S2 Si6 U2'
_chemical_formula_weight 2530.75
_space_group_crystal_system triclinic
_space_group_IT_number 2
_space_group_name_Hall '-P 1'
_space_group_name_H-M_alt 'P -1'
_atom_sites_solution_hydrogens geom
_atom_sites_solution_primary direct
_atom_sites_solution_secondary difmap
_audit_creation_method SHELXL-2014/7
_audit_update_record
;
2015-11-23 # Formatted by publCIF

;
_cell_angle_alpha 110.736(10)
_cell_angle_beta 109.193(11)
_cell_angle_gamma 94.824(14)
_cell_formula_units_Z 1
_cell_length_a 13.793(3)
_cell_length_b 15.003(3)
_cell_length_c 17.037(2)
_cell_measurement_reflns_used 237
_cell_measurement_temperature 120(2)
_cell_measurement_theta_max 22
_cell_measurement_theta_min 3
_cell_volume 3032.6(11)
_computing_cell_refinement 'Dirax/lsq (Duisenberg & Schreurs, 1989-2000)'
_computing_data_collection 'Collect (Bruker AXS BV, 1997-2004)'
_computing_data_reduction 'EvalCCD (Duisenberg & Schreurs, 1990-2000)'
_computing_molecular_graphics 'Bruker SHELXTL'
_computing_publication_material 'Bruker SHELXTL'
_computing_structure_refinement 'SHELXL-2014/7 (Sheldrick, 2014)'
_computing_structure_solution 'SHELXT (Sheldrick, 2015)'
_diffrn_ambient_temperature 120(2)
_diffrn_measured_fraction_theta_full 0.995
_diffrn_measured_fraction_theta_max 0.986
_diffrn_measurement_device_type 'Bruker APEX II CCD'
_diffrn_measurement_method 'phi and omega scans'
_diffrn_radiation_monochromator graphite
_diffrn_radiation_source 'sealed tube'
_diffrn_radiation_type 'Mo K\a'
_diffrn_radiation_wavelength 0.71073
_diffrn_reflns_av_R_equivalents 0.0885
_diffrn_reflns_av_unetI/netI 0.1018
_diffrn_reflns_Laue_measured_fraction_full 0.995
_diffrn_reflns_Laue_measured_fraction_max 0.986
_diffrn_reflns_limit_h_max 15
_diffrn_reflns_limit_h_min -17
_diffrn_reflns_limit_k_max 19
_diffrn_reflns_limit_k_min -19
_diffrn_reflns_limit_l_max 22
_diffrn_reflns_limit_l_min -21
_diffrn_reflns_number 38697
_diffrn_reflns_point_group_measured_fraction_full 0.995
_diffrn_reflns_point_group_measured_fraction_max 0.986
_diffrn_reflns_theta_full 25.242
_diffrn_reflns_theta_max 27.500
_diffrn_reflns_theta_min 1.385
_exptl_absorpt_coefficient_mu 3.408
_exptl_absorpt_correction_T_max 0.7456
_exptl_absorpt_correction_T_min 0.3813
_exptl_absorpt_correction_type multi-scan
_exptl_absorpt_process_details 'SADABS 2008, Bruker AXS, 2008'
_exptl_crystal_colour colourless
_exptl_crystal_density_diffrn 1.386
_exptl_crystal_description prism
_exptl_crystal_F_000 1276
_exptl_crystal_size_max 0.201
_exptl_crystal_size_mid 0.164
_exptl_crystal_size_min 0.154
_refine_diff_density_max 3.078
_refine_diff_density_min -3.899
_refine_diff_density_rms 0.390
_refine_ls_extinction_method none
_refine_ls_goodness_of_fit_ref 1.072
_refine_ls_hydrogen_treatment constr
_refine_ls_matrix_type full
_refine_ls_number_parameters 590
_refine_ls_number_reflns 13741
_refine_ls_number_restraints 72
_refine_ls_restrained_S_all 1.070
_refine_ls_R_factor_all 0.1288
_refine_ls_R_factor_gt 0.0836
_refine_ls_shift/su_max 0.000
_refine_ls_shift/su_mean 0.000
_refine_ls_structure_factor_coef Fsqd
_refine_ls_weighting_details 'w=1/[\s^2^(Fo^2^)+(0.1473P)^2^+10.1723P] where P=(Fo^2^+2Fc^2^)/3'
_refine_ls_weighting_scheme calc
_refine_ls_wR_factor_gt 0.2099
_refine_ls_wR_factor_ref 0.2552
_reflns_Friedel_coverage 0.000
_reflns_number_gt 9501
_reflns_number_total 13741
_reflns_threshold_expression 'I > 2\s(I)'
_cod_data_source_file ja5b12620_si_002.cif
_cod_data_source_block shelx
_cod_original_cell_volume 3032.6(9)
_cod_database_code 4130006
_publcif_datablock.id {524dc6f3-f073-4698-9083-b6c74beaf2a8}

_shelx_shelxl_version_number 2014/7
_shelx_space_group_comment
;
The symmetry employed for this shelxl refinement is uniquely defined
by the following loop, which should always be used as a source of
symmetry information in preference to the above space-group names.
They are only intended as comments.
;
_shelx_estimated_absorpt_t_min 0.547
_shelx_estimated_absorpt_t_max 0.622
_publcif_info_exptl_table_max_cols 4
_publcif_info_exptl_table_use_headnotes n

loop_
_space_group_symop_operation_xyz
'x, y, z'
'-x, -y, -z'

loop_
_atom_site_label
_atom_site_type_symbol
_atom_site_fract_x
_atom_site_fract_y
_atom_site_fract_z
_atom_site_U_iso_or_equiv
_atom_site_adp_type
_atom_site_occupancy
_atom_site_site_symmetry_order
_atom_site_calc_flag
_atom_site_refinement_flags_posn
_atom_site_refinement_flags_adp
_atom_site_refinement_flags_occupancy
_atom_site_disorder_assembly
_atom_site_disorder_group
U1 U 0.09714(3) 0.06492(3) 0.13190(2) 0.02706(15) Uani 1 1 d . . . . .
Cs1 Cs 0.27449(5) 0.16667(5) 0.39845(4) 0.03238(19) Uani 1 1 d . . . . .
S1 S -0.1067(2) -0.0004(2) 0.0328(2) 0.0391(7) Uani 1 1 d . . . . .
Si1 Si 0.1086(2) -0.1012(2) 0.2565(2) 0.0301(6) Uani 1 1 d . . . . .
Si2 Si 0.3908(2) 0.1713(2) 0.2209(2) 0.0306(6) Uani 1 1 d . . . . .
Si3 Si 0.0400(2) 0.2746(2) 0.2981(2) 0.0303(6) Uani 1 1 d . . . . .
O1 O 0.1144(5) -0.0237(5) 0.2113(5) 0.0313(16) Uani 1 1 d . . . . .
O2 O -0.0026(6) -0.1305(6) 0.2629(6) 0.043(2) Uani 1 1 d . . . . .
O3 O 0.1363(6) -0.2042(6) 0.2056(5) 0.0411(19) Uani 1 1 d . . . . .
O4 O 0.2055(6) -0.0517(5) 0.3582(5) 0.0354(17) Uani 1 1 d . . . . .
O21 O 0.2684(6) 0.1244(5) 0.1930(5) 0.0316(16) Uani 1 1 d . . . . .
O22 O 0.4150(6) 0.2496(6) 0.1797(5) 0.0390(18) Uani 1 1 d . . . . .
O23 O 0.4351(5) 0.2357(5) 0.3320(5) 0.0311(16) Uani 1 1 d . . . . .
O24 O 0.4583(6) 0.0889(5) 0.1960(5) 0.0338(17) Uani 1 1 d . . . . .
O41 O 0.0830(6) 0.2000(5) 0.2322(5) 0.0325(16) Uani 1 1 d . . . . .
O42 O 0.0631(6) 0.3868(6) 0.3033(5) 0.0329(16) Uani 1 1 d . . . . .
O43 O 0.1006(6) 0.2767(6) 0.4000(5) 0.0388(18) Uani 1 1 d . . . . .
O44 O -0.0844(6) 0.2420(6) 0.2746(5) 0.0368(18) Uani 1 1 d . . . . .
C1 C -0.0802(9) -0.0743(10) 0.2858(8) 0.042(3) Uani 1 1 d . . . . .
C2 C -0.0301(16) 0.0332(12) 0.3382(14) 0.092(6) Uani 1 1 d . . . . .
H2A H 0.0429 0.0420 0.3785 0.138 Uiso 1 1 calc R U . . .
H2B H -0.0697 0.0642 0.3747 0.138 Uiso 1 1 calc R U . . .
H2C H -0.0309 0.0635 0.2957 0.138 Uiso 1 1 calc R U . . .
C3 C -0.1692(13) -0.0957(16) 0.1990(11) 0.080(5) Uani 1 1 d . . . . .
H3A H -0.1417 -0.0858 0.1558 0.120 Uiso 1 1 calc R U . . .
H3B H -0.2164 -0.0517 0.2102 0.120 Uiso 1 1 calc R U . . .
H3C H -0.2081 -0.1637 0.1738 0.120 Uiso 1 1 calc R U . . .
C4 C -0.1163(13) -0.1134(15) 0.3464(11) 0.074(5) Uani 1 1 d . . . . .
H4A H -0.1285 -0.1849 0.3210 0.111 Uiso 1 1 calc R U . . .
H4B H -0.1818 -0.0941 0.3486 0.111 Uiso 1 1 calc R U . . .
H4C H -0.0617 -0.0860 0.4079 0.111 Uiso 1 1 calc R U . . .
C5 C 0.0849(11) -0.2804(10) 0.1160(9) 0.050(3) Uani 1 1 d . U . . .
C6A C -0.030(2) -0.280(2) 0.068(2) 0.052(7) Uani 0.49(2) 1 d . U P A 1
H6A1 H -0.0671 -0.2776 0.1090 0.078 Uiso 0.49(2) 1 calc R U P A 1
H6A2 H -0.0628 -0.3404 0.0127 0.078 Uiso 0.49(2) 1 calc R U P A 1
H6A3 H -0.0332 -0.2234 0.0532 0.078 Uiso 0.49(2) 1 calc R U P A 1
C7A C 0.096(2) -0.376(2) 0.1238(16) 0.052(7) Uani 0.49(2) 1 d . U P A 1
H7A1 H 0.1712 -0.3741 0.1519 0.078 Uiso 0.49(2) 1 calc R U P A 1
H7A2 H 0.0654 -0.4292 0.0631 0.078 Uiso 0.49(2) 1 calc R U P A 1
H7A3 H 0.0598 -0.3859 0.1615 0.078 Uiso 0.49(2) 1 calc R U P A 1
C8A C 0.151(3) -0.260(3) 0.060(2) 0.064(8) Uani 0.49(2) 1 d . U P A 1
H8A1 H 0.1407 -0.2001 0.0515 0.096 Uiso 0.49(2) 1 calc R U P A 1
H8A2 H 0.1275 -0.3154 0.0002 0.096 Uiso 0.49(2) 1 calc R U P A 1
H8A3 H 0.2264 -0.2536 0.0933 0.096 Uiso 0.49(2) 1 calc R U P A 1
C6B C 0.014(3) -0.244(3) 0.050(2) 0.082(10) Uani 0.51(2) 1 d . U P A 2
H6B1 H -0.0223 -0.1996 0.0808 0.123 Uiso 0.51(2) 1 calc R U P A 2
H6B2 H -0.0377 -0.3004 -0.0021 0.123 Uiso 0.51(2) 1 calc R U P A 2
H6B3 H 0.0570 -0.2101 0.0291 0.123 Uiso 0.51(2) 1 calc R U P A 2
C7B C -0.004(3) -0.351(3) 0.137(2) 0.083(10) Uani 0.51(2) 1 d . U P A 2
H7B1 H 0.0357 -0.3701 0.1858 0.124 Uiso 0.51(2) 1 calc R U P A 2
H7B2 H -0.0437 -0.4098 0.0817 0.124 Uiso 0.51(2) 1 calc R U P A 2
H7B3 H -0.0523 -0.3125 0.1558 0.124 Uiso 0.51(2) 1 calc R U P A 2
C8B C 0.159(2) -0.331(2) 0.0824(19) 0.058(7) Uani 0.51(2) 1 d . U P A 2
H8B1 H 0.1733 -0.3075 0.0398 0.087 Uiso 0.51(2) 1 calc R U P A 2
H8B2 H 0.1281 -0.4019 0.0512 0.087 Uiso 0.51(2) 1 calc R U P A 2
H8B3 H 0.2251 -0.3189 0.1337 0.087 Uiso 0.51(2) 1 calc R U P A 2
C9 C 0.2510(10) -0.0931(10) 0.4235(8) 0.043(3) Uani 1 1 d . . . . .
C10 C 0.1651(13) -0.1642(14) 0.4254(12) 0.080(5) Uani 1 1 d . . . . .
H10A H 0.1143 -0.1287 0.4437 0.120 Uiso 1 1 calc R U . . .
H10B H 0.1978 -0.1921 0.4689 0.120 Uiso 1 1 calc R U . . .
H10C H 0.1286 -0.2169 0.3647 0.120 Uiso 1 1 calc R U . . .
C11 C 0.3265(14) -0.1524(14) 0.3930(12) 0.077(5) Uani 1 1 d . . . . .
H11A H 0.2943 -0.1908 0.3271 0.116 Uiso 1 1 calc R U . . .
H11B H 0.3413 -0.1965 0.4241 0.116 Uiso 1 1 calc R U . . .
H11C H 0.3924 -0.1078 0.4083 0.116 Uiso 1 1 calc R U . . .
C12 C 0.3042(17) -0.0105(13) 0.5138(10) 0.099(8) Uani 1 1 d . . . . .
H12A H 0.3560 0.0357 0.5108 0.148 Uiso 1 1 calc R U . . .
H12B H 0.3400 -0.0355 0.5589 0.148 Uiso 1 1 calc R U . . .
H12C H 0.2517 0.0228 0.5314 0.148 Uiso 1 1 calc R U . . .
C21 C 0.3919(9) 0.2455(9) 0.0894(8) 0.035(3) Uani 1 1 d . . . . .
C22 C 0.3840(10) 0.1434(11) 0.0226(8) 0.051(3) Uani 1 1 d . . . . .
H22A H 0.4515 0.1247 0.0420 0.076 Uiso 1 1 calc R U . . .
H22B H 0.3671 0.1428 -0.0381 0.076 Uiso 1 1 calc R U . . .
H22C H 0.3284 0.0967 0.0210 0.076 Uiso 1 1 calc R U . . .
C23 C 0.2884(10) 0.2775(11) 0.0607(9) 0.050(3) Uani 1 1 d . . . . .
H23A H 0.2301 0.2268 0.0499 0.075 Uiso 1 1 calc R U . . .
H23B H 0.2771 0.2873 0.0048 0.075 Uiso 1 1 calc R U . . .
H23C H 0.2916 0.3389 0.1090 0.075 Uiso 1 1 calc R U . . .
C24 C 0.4838(11) 0.3192(10) 0.0991(10) 0.054(3) Uani 1 1 d . . . . .
H24A H 0.4863 0.3847 0.1412 0.080 Uiso 1 1 calc R U . . .
H24B H 0.4737 0.3196 0.0395 0.080 Uiso 1 1 calc R U . . .
H24C H 0.5502 0.3004 0.1227 0.080 Uiso 1 1 calc R U . . .
C25 C 0.5365(8) 0.3021(8) 0.3956(8) 0.036(3) Uani 1 1 d . . . . .
C26 C 0.5519(11) 0.3935(10) 0.3739(10) 0.061(4) Uani 1 1 d . . . . .
H26A H 0.5448 0.3724 0.3104 0.091 Uiso 1 1 calc R U . . .
H26B H 0.6223 0.4353 0.4141 0.091 Uiso 1 1 calc R U . . .
H26C H 0.4984 0.4304 0.3834 0.091 Uiso 1 1 calc R U . . .
C27 C 0.5341(10) 0.3328(11) 0.4896(8) 0.052(3) Uani 1 1 d . . . . .
H27A H 0.4698 0.3560 0.4896 0.079 Uiso 1 1 calc R U . . .
H27B H 0.5959 0.3855 0.5336 0.079 Uiso 1 1 calc R U . . .
H27C H 0.5351 0.2767 0.5064 0.079 Uiso 1 1 calc R U . . .
C28 C 0.6242(8) 0.2504(10) 0.3885(8) 0.045(3) Uani 1 1 d . . . . .
H28A H 0.6093 0.1879 0.3932 0.068 Uiso 1 1 calc R U . . .
H28B H 0.6909 0.2913 0.4378 0.068 Uiso 1 1 calc R U . . .
H28C H 0.6295 0.2384 0.3298 0.068 Uiso 1 1 calc R U . . .
C29 C 0.4476(9) -0.0105(8) 0.1886(8) 0.037(3) Uani 1 1 d . . . . .
C30 C 0.4043(10) -0.0229(10) 0.2569(8) 0.043(3) Uani 1 1 d . . . . .
H30A H 0.4439 0.0301 0.3170 0.065 Uiso 1 1 calc R U . . .
H30B H 0.4116 -0.0860 0.2601 0.065 Uiso 1 1 calc R U . . .
H30C H 0.3297 -0.0205 0.2373 0.065 Uiso 1 1 calc R U . . .
C31 C 0.5596(8) -0.0265(9) 0.2093(8) 0.039(3) Uani 1 1 d . . . . .
H31A H 0.5875 -0.0120 0.1681 0.058 Uiso 1 1 calc R U . . .
H31B H 0.5586 -0.0948 0.2008 0.058 Uiso 1 1 calc R U . . .
H31C H 0.6044 0.0169 0.2724 0.058 Uiso 1 1 calc R U . . .
C32 C 0.3753(10) -0.0775(9) 0.0917(8) 0.048(3) Uani 1 1 d . . . . .
H32A H 0.3056 -0.0620 0.0784 0.073 Uiso 1 1 calc R U . . .
H32B H 0.3686 -0.1458 0.0845 0.073 Uiso 1 1 calc R U . . .
H32C H 0.4049 -0.0680 0.0495 0.073 Uiso 1 1 calc R U . . .
C41 C 0.1452(9) 0.4394(9) 0.2907(8) 0.037(3) Uani 1 1 d . . . . .
C42 C 0.1156(10) 0.4116(9) 0.1896(8) 0.040(3) Uani 1 1 d . . . . .
H42A H 0.1097 0.3413 0.1590 0.060 Uiso 1 1 calc R U . . .
H42B H 0.1701 0.4482 0.1804 0.060 Uiso 1 1 calc R U . . .
H42C H 0.0479 0.4275 0.1643 0.060 Uiso 1 1 calc R U . . .
C43 C 0.2516(9) 0.4144(10) 0.3289(9) 0.045(3) Uani 1 1 d . . . . .
H43A H 0.2673 0.4237 0.3921 0.067 Uiso 1 1 calc R U . . .
H43B H 0.3071 0.4575 0.3266 0.067 Uiso 1 1 calc R U . . .
H43C H 0.2483 0.3462 0.2925 0.067 Uiso 1 1 calc R U . . .
C44 C 0.1516(10) 0.5477(8) 0.3393(8) 0.040(3) Uani 1 1 d . . . . .
H44A H 0.0833 0.5624 0.3137 0.060 Uiso 1 1 calc R U . . .
H44B H 0.2058 0.5862 0.3314 0.060 Uiso 1 1 calc R U . . .
H44C H 0.1699 0.5643 0.4043 0.060 Uiso 1 1 calc R U . . .
C45 C 0.0950(11) 0.3323(11) 0.4884(9) 0.050(3) Uani 1 1 d . . . . .
C46 C 0.1844(14) 0.4206(12) 0.5320(10) 0.072(5) Uani 1 1 d . . . . .
H46A H 0.2514 0.3999 0.5422 0.109 Uiso 1 1 calc R U . . .
H46B H 0.1839 0.4642 0.5904 0.109 Uiso 1 1 calc R U . . .
H46C H 0.1763 0.4553 0.4920 0.109 Uiso 1 1 calc R U . . .
C47 C 0.1170(16) 0.2688(13) 0.5419(11) 0.082(6) Uani 1 1 d . . . . .
H47A H 0.0712 0.2031 0.5046 0.124 Uiso 1 1 calc R U . . .
H47B H 0.1029 0.2980 0.5973 0.124 Uiso 1 1 calc R U . . .
H47C H 0.1909 0.2642 0.5585 0.124 Uiso 1 1 calc R U . . .
C48 C -0.0089(16) 0.355(2) 0.4790(11) 0.121(10) Uani 1 1 d . . . . .
H48A H -0.0269 0.3890 0.4384 0.182 Uiso 1 1 calc R U . . .
H48B H -0.0070 0.3968 0.5388 0.182 Uiso 1 1 calc R U . . .
H48C H -0.0622 0.2940 0.4535 0.182 Uiso 1 1 calc R U . . .
C49 C -0.1804(9) 0.2500(9) 0.2137(9) 0.041(3) Uani 1 1 d . . . . .
C50 C -0.2063(10) 0.3456(10) 0.2650(9) 0.055(4) Uani 1 1 d . . . . .
H50A H -0.2133 0.3440 0.3200 0.082 Uiso 1 1 calc R U . . .
H50B H -0.2727 0.3527 0.2259 0.082 Uiso 1 1 calc R U . . .
H50C H -0.1495 0.4010 0.2821 0.082 Uiso 1 1 calc R U . . .
C51 C -0.2635(10) 0.1610(11) 0.1839(11) 0.061(4) Uani 1 1 d . . . . .
H51A H -0.2493 0.1042 0.1422 0.091 Uiso 1 1 calc R U . . .
H51B H -0.3327 0.1709 0.1529 0.091 Uiso 1 1 calc R U . . .
H51C H -0.2630 0.1494 0.2372 0.091 Uiso 1 1 calc R U . . .
C52 C -0.1639(9) 0.2536(9) 0.1283(9) 0.049(3) Uani 1 1 d . . . . .
H52A H -0.1087 0.3111 0.1472 0.073 Uiso 1 1 calc R U . . .
H52B H -0.2299 0.2577 0.0860 0.073 Uiso 1 1 calc R U . . .
H52C H -0.1428 0.1942 0.0981 0.073 Uiso 1 1 calc R U . . .
O61 O 0.4170(10) 0.2787(7) 0.6274(7) 0.066(3) Uani 1 1 d . . . . .
C61 C 0.4384(12) 0.2305(10) 0.6853(9) 0.062(4) Uani 1 1 d . . . . .
H61A H 0.4580 0.1685 0.6573 0.074 Uiso 1 1 calc R U . . .
H61B H 0.3761 0.2157 0.6991 0.074 Uiso 1 1 calc R U . . .
C62 C 0.5315(13) 0.3016(11) 0.7727(11) 0.066(4) Uani 1 1 d . . . . .
H62A H 0.5108 0.3209 0.8258 0.079 Uiso 1 1 calc R U . . .
H62B H 0.5928 0.2714 0.7852 0.079 Uiso 1 1 calc R U . . .
C63 C 0.5564(15) 0.3878(13) 0.7523(12) 0.088(6) Uani 1 1 d . . . . .
H63A H 0.6155 0.3841 0.7313 0.106 Uiso 1 1 calc R U . . .
H63B H 0.5742 0.4500 0.8061 0.106 Uiso 1 1 calc R U . . .
C64 C 0.4548(13) 0.3779(10) 0.6776(10) 0.062(4) Uani 1 1 d . . . . .
H64A H 0.4043 0.4069 0.7031 0.075 Uiso 1 1 calc R U . . .
H64B H 0.4675 0.4108 0.6396 0.075 Uiso 1 1 calc R U . . .

loop_
_atom_site_aniso_label
_atom_site_aniso_U_11
_atom_site_aniso_U_22
_atom_site_aniso_U_33
_atom_site_aniso_U_23
_atom_site_aniso_U_13
_atom_site_aniso_U_12
U1 0.0270(2) 0.0279(2) 0.0271(2) 0.01301(17) 0.00799(16) 0.01207(16)
Cs1 0.0334(4) 0.0301(4) 0.0308(3) 0.0128(3) 0.0074(3) 0.0117(3)
S1 0.0346(15) 0.0452(17) 0.0351(15) 0.0158(13) 0.0109(12) 0.0100(13)
Si1 0.0330(16) 0.0263(15) 0.0290(14) 0.0133(12) 0.0067(12) 0.0089(12)
Si2 0.0304(15) 0.0288(15) 0.0313(15) 0.0130(13) 0.0082(12) 0.0109(12)
Si3 0.0316(15) 0.0273(15) 0.0321(15) 0.0131(13) 0.0103(12) 0.0104(12)
O1 0.029(4) 0.031(4) 0.032(4) 0.015(3) 0.007(3) 0.007(3)
O2 0.039(5) 0.044(5) 0.053(5) 0.026(4) 0.019(4) 0.009(4)
O3 0.043(5) 0.044(5) 0.032(4) 0.016(4) 0.007(4) 0.017(4)
O4 0.042(4) 0.028(4) 0.031(4) 0.014(3) 0.004(3) 0.011(3)
O21 0.039(4) 0.029(4) 0.034(4) 0.014(3) 0.019(3) 0.015(3)
O22 0.038(4) 0.044(5) 0.038(4) 0.024(4) 0.011(4) 0.014(4)
O23 0.024(4) 0.032(4) 0.028(4) 0.007(3) 0.005(3) 0.006(3)
O24 0.033(4) 0.031(4) 0.037(4) 0.018(3) 0.008(3) 0.010(3)
O41 0.031(4) 0.032(4) 0.036(4) 0.014(3) 0.013(3) 0.010(3)
O42 0.032(4) 0.036(4) 0.030(4) 0.013(3) 0.011(3) 0.012(3)
O43 0.044(5) 0.039(5) 0.038(4) 0.017(4) 0.015(4) 0.021(4)
O44 0.032(4) 0.037(4) 0.046(5) 0.022(4) 0.014(4) 0.008(3)
C1 0.041(7) 0.058(8) 0.036(6) 0.023(6) 0.018(5) 0.022(6)
C2 0.100(14) 0.048(10) 0.117(16) 0.011(10) 0.047(13) 0.037(10)
C3 0.065(10) 0.121(17) 0.066(11) 0.048(11) 0.025(9) 0.039(11)
C4 0.072(11) 0.114(15) 0.081(11) 0.072(11) 0.044(9) 0.041(10)
C5 0.058(8) 0.042(7) 0.039(6) 0.014(5) 0.009(6) 0.014(6)
C6A 0.062(16) 0.042(14) 0.044(13) 0.015(11) 0.015(12) 0.003(12)
C7A 0.066(15) 0.046(13) 0.025(10) 0.014(10) -0.005(10) 0.016(12)
C8A 0.068(15) 0.061(16) 0.049(14) 0.008(12) 0.023(12) 0.003(14)
C6B 0.076(18) 0.067(17) 0.057(15) 0.008(14) -0.012(14) 0.021(15)
C7B 0.082(17) 0.061(16) 0.072(16) 0.003(14) 0.023(14) -0.012(15)
C8B 0.061(14) 0.071(16) 0.047(12) 0.018(12) 0.028(11) 0.030(12)
C9 0.049(7) 0.049(8) 0.031(6) 0.023(6) 0.005(5) 0.015(6)
C10 0.075(11) 0.088(13) 0.077(11) 0.060(11) 0.002(9) 0.013(10)
C11 0.085(12) 0.092(13) 0.072(11) 0.055(11) 0.023(9) 0.039(11)
C12 0.145(18) 0.071(12) 0.036(8) 0.028(8) -0.018(10) -0.008(12)
C21 0.027(6) 0.036(6) 0.052(7) 0.026(6) 0.018(5) 0.009(5)
C22 0.048(8) 0.067(9) 0.039(7) 0.023(7) 0.014(6) 0.027(7)
C23 0.043(7) 0.063(9) 0.057(8) 0.039(7) 0.016(6) 0.027(7)
C24 0.053(8) 0.052(8) 0.066(9) 0.040(8) 0.018(7) 0.016(7)
C25 0.027(5) 0.029(6) 0.038(6) 0.009(5) 0.001(5) 0.006(5)
C26 0.052(8) 0.047(8) 0.065(9) 0.033(7) -0.006(7) 0.001(7)
C27 0.037(7) 0.062(9) 0.035(6) 0.004(6) 0.006(5) 0.004(6)
C28 0.017(5) 0.059(8) 0.046(7) 0.012(6) 0.004(5) 0.014(5)
C29 0.038(6) 0.033(6) 0.037(6) 0.018(5) 0.006(5) 0.017(5)
C30 0.045(7) 0.050(8) 0.051(7) 0.032(6) 0.022(6) 0.027(6)
C31 0.032(6) 0.044(7) 0.037(6) 0.021(5) 0.003(5) 0.017(5)
C32 0.041(7) 0.035(7) 0.044(7) 0.007(6) -0.004(6) 0.004(6)
C41 0.040(6) 0.038(6) 0.039(6) 0.020(5) 0.014(5) 0.015(5)
C42 0.058(8) 0.037(6) 0.040(6) 0.023(5) 0.029(6) 0.012(6)
C43 0.028(6) 0.044(7) 0.050(7) 0.015(6) 0.006(5) 0.005(5)
C44 0.053(7) 0.022(5) 0.038(6) 0.009(5) 0.015(6) 0.006(5)
C45 0.057(8) 0.062(9) 0.047(7) 0.029(7) 0.030(7) 0.028(7)
C46 0.091(12) 0.067(11) 0.047(8) 0.013(8) 0.026(9) 0.009(10)
C47 0.136(17) 0.075(12) 0.055(10) 0.032(9) 0.051(11) 0.037(12)
C48 0.110(16) 0.21(3) 0.040(9) 0.018(13) 0.049(10) 0.094(18)
C49 0.033(6) 0.035(6) 0.054(7) 0.017(6) 0.015(6) 0.016(5)
C50 0.043(7) 0.049(8) 0.045(7) -0.006(6) 0.008(6) 0.019(6)
C51 0.029(6) 0.058(9) 0.070(10) 0.007(8) 0.012(6) -0.004(6)
C52 0.031(6) 0.032(6) 0.063(8) 0.013(6) -0.003(6) 0.012(5)
O61 0.113(9) 0.044(6) 0.073(7) 0.040(5) 0.052(7) 0.031(6)
C61 0.074(10) 0.040(8) 0.050(8) 0.016(7) 0.000(7) 0.015(7)
C62 0.070(10) 0.050(9) 0.063(9) 0.021(8) 0.008(8) 0.023(8)
C63 0.087(13) 0.054(10) 0.069(11) 0.003(9) -0.004(10) -0.013(9)
C64 0.080(11) 0.042(8) 0.054(8) 0.019(7) 0.011(8) 0.020(8)

loop_
_atom_type_symbol
_atom_type_description
_atom_type_scat_dispersion_real
_atom_type_scat_dispersion_imag
_atom_type_scat_source
C C 0.0033 0.0016 'International Tables Vol C Tables 4.2.6.8 and 6.1.1.4'
H H 0.0000 0.0000 'International Tables Vol C Tables 4.2.6.8 and 6.1.1.4'
O O 0.0106 0.0060 'International Tables Vol C Tables 4.2.6.8 and 6.1.1.4'
Si Si 0.0817 0.0704 'International Tables Vol C Tables 4.2.6.8 and 6.1.1.4'
S S 0.1246 0.1234 'International Tables Vol C Tables 4.2.6.8 and 6.1.1.4'
Cs Cs -0.3680 2.1192 'International Tables Vol C Tables 4.2.6.8 and 6.1.1.4'
U U -9.6767 9.6646 'International Tables Vol C Tables 4.2.6.8 and 6.1.1.4'

loop_
_geom_angle_atom_site_label_1
_geom_angle_atom_site_label_2
_geom_angle_atom_site_label_3
_geom_angle
_geom_angle_site_symmetry_1
_geom_angle_site_symmetry_3
O1 U1 O21 90.5(3) . .
O1 U1 O41 98.4(3) . .
O21 U1 O41 87.7(3) . .
O1 U1 S1 98.87(19) . .
O21 U1 S1 169.43(19) . .
O41 U1 S1 95.7(2) . .
O1 U1 S1 122.4(2) . 2
O21 U1 S1 89.17(19) . 2
O41 U1 S1 139.0(2) . 2
S1 U1 S1 81.66(10) . 2
O1 U1 Cs1 55.99(19) . .
O21 U1 Cs1 55.28(18) . .
O41 U1 Cs1 57.91(19) . .
S1 U1 Cs1 134.63(7) . .
S1 U1 Cs1 143.02(6) 2 .
O1 U1 U1 117.28(19) . 2
O21 U1 U1 129.44(18) . 2
O41 U1 U1 124.62(19) . 2
S1 U1 U1 41.19(6) . 2
S1 U1 U1 40.47(6) 2 2
Cs1 U1 U1 173.024(19) . 2
O43 Cs1 O23 115.6(2) . .
O43 Cs1 O4 113.8(2) . .
O23 Cs1 O4 121.5(2) . .
O43 Cs1 O21 100.16(19) . .
O23 Cs1 O21 47.71(18) . .
O4 Cs1 O21 94.75(19) . .
O43 Cs1 O1 92.2(2) . .
O23 Cs1 O1 101.29(18) . .
O4 Cs1 O1 47.72(18) . .
O21 Cs1 O1 56.01(18) . .
O43 Cs1 O41 47.17(19) . .
O23 Cs1 O41 88.19(18) . .
O4 Cs1 O41 103.85(18) . .
O21 Cs1 O41 54.27(17) . .
O1 Cs1 O41 59.32(18) . .
O43 Cs1 O61 95.6(2) . .
O23 Cs1 O61 99.2(2) . .
O4 Cs1 O61 105.3(2) . .
O21 Cs1 O61 146.9(2) . .
O1 Cs1 O61 152.3(2) . .
O41 Cs1 O61 140.0(2) . .
O43 Cs1 Si2 113.37(15) . .
O23 Cs1 Si2 24.07(13) . .
O4 Cs1 Si2 105.99(15) . .
O21 Cs1 Si2 24.32(14) . .
O1 Cs1 Si2 77.42(13) . .
O41 Cs1 Si2 73.32(13) . .
O61 Cs1 Si2 122.74(19) . .
O43 Cs1 Si1 100.45(16) . .
O23 Cs1 Si1 116.75(14) . .
O4 Cs1 Si1 24.08(14) . .
O21 Cs1 Si1 77.27(14) . .
O1 Cs1 Si1 24.26(13) . .
O41 Cs1 Si1 80.19(13) . .
O61 Cs1 Si1 128.13(16) . .
Si2 Cs1 Si1 95.03(7) . .
O43 Cs1 Si3 23.46(15) . .
O23 Cs1 Si3 100.90(14) . .
O4 Cs1 Si3 112.79(15) . .
O21 Cs1 Si3 76.88(13) . .
O1 Cs1 Si3 76.82(13) . .
O41 Cs1 Si3 23.91(13) . .
O61 Cs1 Si3 117.15(18) . .
Si2 Cs1 Si3 92.45(6) . .
Si1 Cs1 Si3 92.48(7) . .
O43 Cs1 U1 78.76(15) . .
O23 Cs1 U1 80.21(13) . .
O4 Cs1 U1 80.55(13) . .
O21 Cs1 U1 33.21(13) . .
O1 Cs1 U1 32.97(12) . .
O41 Cs1 U1 33.47(12) . .
O61 Cs1 U1 173.26(16) . .
Si2 Cs1 U1 57.49(5) . .
Si1 Cs1 U1 57.19(4) . .
Si3 Cs1 U1 56.67(5) . .
U1 S1 U1 98.34(10) . 2
O2 Si1 O1 115.6(4) . .
O2 Si1 O3 105.8(5) . .
O1 Si1 O3 114.0(4) . .
O2 Si1 O4 111.5(4) . .
O1 Si1 O4 105.5(4) . .
O3 Si1 O4 103.9(4) . .
O2 Si1 Cs1 119.2(3) . .
O1 Si1 Cs1 57.8(3) . .
O3 Si1 Cs1 133.4(3) . .
O4 Si1 Cs1 49.7(3) . .
O21 Si2 O24 112.9(4) . .
O21 Si2 O22 116.7(4) . .
O24 Si2 O22 106.9(4) . .
O21 Si2 O23 104.3(4) . .
O24 Si2 O23 110.9(4) . .
O22 Si2 O23 104.8(4) . .
O21 Si2 Cs1 57.3(3) . .
O24 Si2 Cs1 115.2(3) . .
O22 Si2 Cs1 136.1(3) . .
O23 Si2 Cs1 49.0(3) . .
O41 Si3 O44 114.5(4) . .
O41 Si3 O43 106.4(4) . .
O44 Si3 O43 105.5(4) . .
O41 Si3 O42 113.4(4) . .
O44 Si3 O42 107.6(4) . .
O43 Si3 O42 109.0(4) . .
O41 Si3 Cs1 60.1(3) . .
O44 Si3 Cs1 130.4(3) . .
O43 Si3 Cs1 47.0(3) . .
O42 Si3 Cs1 119.8(3) . .
Si1 O1 U1 170.3(4) . .
Si1 O1 Cs1 98.0(3) . .
U1 O1 Cs1 91.0(2) . .
C1 O2 Si1 133.6(8) . .
C5 O3 Si1 132.1(8) . .
C9 O4 Si1 131.0(7) . .
C9 O4 Cs1 122.7(7) . .
Si1 O4 Cs1 106.3(3) . .
Si2 O21 U1 169.4(4) . .
Si2 O21 Cs1 98.4(3) . .
U1 O21 Cs1 91.5(2) . .
C21 O22 Si2 134.7(8) . .
C25 O23 Si2 130.8(7) . .
C25 O23 Cs1 121.5(6) . .
Si2 O23 Cs1 107.0(3) . .
C29 O24 Si2 132.9(7) . .
Si3 O41 U1 162.0(4) . .
Si3 O41 Cs1 96.0(3) . .
U1 O41 Cs1 88.6(2) . .
C41 O42 Si3 131.6(7) . .
C45 O43 Si3 131.9(7) . .
C45 O43 Cs1 117.8(6) . .
Si3 O43 Cs1 109.6(4) . .
C49 O44 Si3 136.1(7) . .
C3 C1 O2 107.0(11) . .
C3 C1 C2 112.6(14) . .
O2 C1 C2 111.0(11) . .
C3 C1 C4 110.9(12) . .
O2 C1 C4 105.8(11) . .
C2 C1 C4 109.1(14) . .
C1 C2 H2A 109.5 . .
C1 C2 H2B 109.5 . .
H2A C2 H2B 109.5 . .
C1 C2 H2C 109.5 . .
H2A C2 H2C 109.5 . .
H2B C2 H2C 109.5 . .
C1 C3 H3A 109.5 . .
C1 C3 H3B 109.5 . .
H3A C3 H3B 109.5 . .
C1 C3 H3C 109.5 . .
H3A C3 H3C 109.5 . .
H3B C3 H3C 109.5 . .
C1 C4 H4A 109.5 . .
C1 C4 H4B 109.5 . .
H4A C4 H4B 109.5 . .
C1 C4 H4C 109.5 . .
H4A C4 H4C 109.5 . .
H4B C4 H4C 109.5 . .
O3 C5 C8B 112.6(16) . .
O3 C5 C7A 107.3(13) . .
O3 C5 C6B 111.9(16) . .
C8B C5 C6B 113(2) . .
O3 C5 C6A 114.2(16) . .
C7A C5 C6A 111.8(19) . .
O3 C5 C8A 104.8(14) . .
C7A C5 C8A 109(2) . .
C6A C5 C8A 109.2(19) . .
O3 C5 C7B 98.9(14) . .
C8B C5 C7B 115(2) . .
C6B C5 C7B 104(2) . .
C5 C6A H6A1 109.5 . .
C5 C6A H6A2 109.5 . .
H6A1 C6A H6A2 109.5 . .
C5 C6A H6A3 109.5 . .
H6A1 C6A H6A3 109.5 . .
H6A2 C6A H6A3 109.5 . .
C5 C7A H7A1 109.5 . .
C5 C7A H7A2 109.5 . .
H7A1 C7A H7A2 109.5 . .
C5 C7A H7A3 109.5 . .
H7A1 C7A H7A3 109.5 . .
H7A2 C7A H7A3 109.5 . .
C5 C8A H8A1 109.5 . .
C5 C8A H8A2 109.5 . .
H8A1 C8A H8A2 109.5 . .
C5 C8A H8A3 109.5 . .
H8A1 C8A H8A3 109.5 . .
H8A2 C8A H8A3 109.5 . .
C5 C6B H6B1 109.5 . .
C5 C6B H6B2 109.5 . .
H6B1 C6B H6B2 109.5 . .
C5 C6B H6B3 109.5 . .
H6B1 C6B H6B3 109.5 . .
H6B2 C6B H6B3 109.5 . .
C5 C7B H7B1 109.5 . .
C5 C7B H7B2 109.5 . .
H7B1 C7B H7B2 109.5 . .
C5 C7B H7B3 109.5 . .
H7B1 C7B H7B3 109.5 . .
H7B2 C7B H7B3 109.5 . .
C5 C8B H8B1 109.5 . .
C5 C8B H8B2 109.5 . .
H8B1 C8B H8B2 109.5 . .
C5 C8B H8B3 109.5 . .
H8B1 C8B H8B3 109.5 . .
H8B2 C8B H8B3 109.5 . .
O4 C9 C12 107.3(11) . .
O4 C9 C11 108.2(10) . .
C12 C9 C11 112.9(14) . .
O4 C9 C10 111.0(10) . .
C12 C9 C10 110.3(13) . .
C11 C9 C10 107.2(13) . .
C9 C10 H10A 109.5 . .
C9 C10 H10B 109.5 . .
H10A C10 H10B 109.5 . .
C9 C10 H10C 109.5 . .
H10A C10 H10C 109.5 . .
H10B C10 H10C 109.5 . .
C9 C11 H11A 109.5 . .
C9 C11 H11B 109.5 . .
H11A C11 H11B 109.5 . .
C9 C11 H11C 109.5 . .
H11A C11 H11C 109.5 . .
H11B C11 H11C 109.5 . .
C9 C12 H12A 109.5 . .
C9 C12 H12B 109.5 . .
H12A C12 H12B 109.5 . .
C9 C12 H12C 109.5 . .
H12A C12 H12C 109.5 . .
H12B C12 H12C 109.5 . .
O22 C21 C22 111.5(9) . .
O22 C21 C23 107.5(9) . .
C22 C21 C23 110.9(10) . .
O22 C21 C24 105.0(10) . .
C22 C21 C24 110.8(11) . .
C23 C21 C24 110.9(10) . .
C21 C22 H22A 109.5 . .
C21 C22 H22B 109.5 . .
H22A C22 H22B 109.5 . .
C21 C22 H22C 109.5 . .
H22A C22 H22C 109.5 . .
H22B C22 H22C 109.5 . .
C21 C23 H23A 109.5 . .
C21 C23 H23B 109.5 . .
H23A C23 H23B 109.5 . .
C21 C23 H23C 109.5 . .
H23A C23 H23C 109.5 . .
H23B C23 H23C 109.5 . .
C21 C24 H24A 109.5 . .
C21 C24 H24B 109.5 . .
H24A C24 H24B 109.5 . .
C21 C24 H24C 109.5 . .
H24A C24 H24C 109.5 . .
H24B C24 H24C 109.5 . .
O23 C25 C28 109.8(9) . .
O23 C25 C27 106.6(9) . .
C28 C25 C27 111.1(10) . .
O23 C25 C26 110.1(9) . .
C28 C25 C26 109.3(11) . .
C27 C25 C26 110.0(11) . .
C25 C26 H26A 109.5 . .
C25 C26 H26B 109.5 . .
H26A C26 H26B 109.5 . .
C25 C26 H26C 109.5 . .
H26A C26 H26C 109.5 . .
H26B C26 H26C 109.5 . .
C25 C27 H27A 109.5 . .
C25 C27 H27B 109.5 . .
H27A C27 H27B 109.5 . .
C25 C27 H27C 109.5 . .
H27A C27 H27C 109.5 . .
H27B C27 H27C 109.5 . .
C25 C28 H28A 109.5 . .
C25 C28 H28B 109.5 . .
H28A C28 H28B 109.5 . .
C25 C28 H28C 109.5 . .
H28A C28 H28C 109.5 . .
H28B C28 H28C 109.5 . .
O24 C29 C32 108.0(9) . .
O24 C29 C31 104.0(9) . .
C32 C29 C31 111.1(10) . .
O24 C29 C30 110.7(9) . .
C32 C29 C30 111.3(10) . .
C31 C29 C30 111.5(9) . .
C29 C30 H30A 109.5 . .
C29 C30 H30B 109.5 . .
H30A C30 H30B 109.5 . .
C29 C30 H30C 109.5 . .
H30A C30 H30C 109.5 . .
H30B C30 H30C 109.5 . .
C29 C31 H31A 109.5 . .
C29 C31 H31B 109.5 . .
H31A C31 H31B 109.5 . .
C29 C31 H31C 109.5 . .
H31A C31 H31C 109.5 . .
H31B C31 H31C 109.5 . .
C29 C32 H32A 109.5 . .
C29 C32 H32B 109.5 . .
H32A C32 H32B 109.5 . .
C29 C32 H32C 109.5 . .
H32A C32 H32C 109.5 . .
H32B C32 H32C 109.5 . .
O42 C41 C44 106.8(9) . .
O42 C41 C42 108.8(9) . .
C44 C41 C42 110.4(9) . .
O42 C41 C43 111.7(9) . .
C44 C41 C43 110.6(10) . .
C42 C41 C43 108.5(10) . .
C41 C42 H42A 109.5 . .
C41 C42 H42B 109.5 . .
H42A C42 H42B 109.5 . .
C41 C42 H42C 109.5 . .
H42A C42 H42C 109.5 . .
H42B C42 H42C 109.5 . .
C41 C43 H43A 109.5 . .
C41 C43 H43B 109.5 . .
H43A C43 H43B 109.5 . .
C41 C43 H43C 109.5 . .
H43A C43 H43C 109.5 . .
H43B C43 H43C 109.5 . .
C41 C44 H44A 109.5 . .
C41 C44 H44B 109.5 . .
H44A C44 H44B 109.5 . .
C41 C44 H44C 109.5 . .
H44A C44 H44C 109.5 . .
H44B C44 H44C 109.5 . .
C48 C45 O43 112.4(11) . .
C48 C45 C46 114.4(16) . .
O43 C45 C46 104.0(10) . .
C48 C45 C47 109.5(15) . .
O43 C45 C47 106.6(11) . .
C46 C45 C47 109.6(13) . .
C45 C46 H46A 109.5 . .
C45 C46 H46B 109.5 . .
H46A C46 H46B 109.5 . .
C45 C46 H46C 109.5 . .
H46A C46 H46C 109.5 . .
H46B C46 H46C 109.5 . .
C45 C47 H47A 109.5 . .
C45 C47 H47B 109.5 . .
H47A C47 H47B 109.5 . .
C45 C47 H47C 109.5 . .
H47A C47 H47C 109.5 . .
H47B C47 H47C 109.5 . .
C45 C48 H48A 109.5 . .
C45 C48 H48B 109.5 . .
H48A C48 H48B 109.5 . .
C45 C48 H48C 109.5 . .
H48A C48 H48C 109.5 . .
H48B C48 H48C 109.5 . .
O44 C49 C51 108.0(11) . .
O44 C49 C50 107.2(10) . .
C51 C49 C50 113.4(11) . .
O44 C49 C52 109.4(9) . .
C51 C49 C52 108.8(11) . .
C50 C49 C52 110.0(11) . .
C49 C50 H50A 109.5 . .
C49 C50 H50B 109.5 . .
H50A C50 H50B 109.5 . .
C49 C50 H50C 109.5 . .
H50A C50 H50C 109.5 . .
H50B C50 H50C 109.5 . .
C49 C51 H51A 109.5 . .
C49 C51 H51B 109.5 . .
H51A C51 H51B 109.5 . .
C49 C51 H51C 109.5 . .
H51A C51 H51C 109.5 . .
H51B C51 H51C 109.5 . .
C49 C52 H52A 109.5 . .
C49 C52 H52B 109.5 . .
H52A C52 H52B 109.5 . .
C49 C52 H52C 109.5 . .
H52A C52 H52C 109.5 . .
H52B C52 H52C 109.5 . .
C64 O61 C61 109.5(11) . .
C64 O61 Cs1 125.9(8) . .
C61 O61 Cs1 124.4(8) . .
O61 C61 C62 105.6(12) . .
O61 C61 H61A 110.6 . .
C62 C61 H61A 110.6 . .
O61 C61 H61B 110.6 . .
C62 C61 H61B 110.6 . .
H61A C61 H61B 108.8 . .
C63 C62 C61 104.0(12) . .
C63 C62 H62A 111.0 . .
C61 C62 H62A 111.0 . .
C63 C62 H62B 111.0 . .
C61 C62 H62B 111.0 . .
H62A C62 H62B 109.0 . .
C62 C63 C64 102.2(13) . .
C62 C63 H63A 111.3 . .
C64 C63 H63A 111.3 . .
C62 C63 H63B 111.3 . .
C64 C63 H63B 111.3 . .
H63A C63 H63B 109.2 . .
O61 C64 C63 104.8(13) . .
O61 C64 H64A 110.8 . .
C63 C64 H64A 110.8 . .
O61 C64 H64B 110.8 . .
C63 C64 H64B 110.8 . .
H64A C64 H64B 108.9 . .

loop_
_geom_bond_atom_site_label_1
_geom_bond_atom_site_label_2
_geom_bond_distance
_geom_bond_site_symmetry_2
U1 O1 2.183(7) .
U1 O21 2.198(7) .
U1 O41 2.213(7) .
U1 S1 2.639(3) .
U1 S1 2.677(3) 2
U1 Cs1 4.0119(11) .
U1 U1 4.0223(11) 2
Cs1 O43 3.027(8) .
Cs1 O23 3.059(7) .
Cs1 O4 3.092(7) .
Cs1 O21 3.299(7) .
Cs1 O1 3.326(7) .
Cs1 O41 3.400(7) .
Cs1 O61 3.415(11) .
Cs1 Si2 3.879(3) .
Cs1 Si1 3.895(3) .
Cs1 Si3 3.901(3) .
S1 U1 2.677(3) 2
Si1 O2 1.608(8) .
Si1 O1 1.616(8) .
Si1 O3 1.629(9) .
Si1 O4 1.656(8) .
Si2 O21 1.615(8) .
Si2 O24 1.630(8) .
Si2 O22 1.631(8) .
Si2 O23 1.654(7) .
Si3 O41 1.590(8) .
Si3 O44 1.615(8) .
Si3 O43 1.648(8) .
Si3 O42 1.652(8) .
O2 C1 1.485(14) .
O3 C5 1.435(15) .
O4 C9 1.454(13) .
O22 C21 1.441(14) .
O23 C25 1.458(12) .
O24 C29 1.442(13) .
O42 C41 1.441(14) .
O43 C45 1.472(15) .
O44 C49 1.435(14) .
C1 C3 1.483(19) .
C1 C2 1.50(2) .
C1 C4 1.540(17) .
C2 H2A 0.9800 .
C2 H2B 0.9800 .
C2 H2C 0.9800 .
C3 H3A 0.9800 .
C3 H3B 0.9800 .
C3 H3C 0.9800 .
C4 H4A 0.9800 .
C4 H4B 0.9800 .
C4 H4C 0.9800 .
C5 C8B 1.47(3) .
C5 C7A 1.50(3) .
C5 C6B 1.52(4) .
C5 C6A 1.52(3) .
C5 C8A 1.61(3) .
C5 C7B 1.76(4) .
C6A H6A1 0.9800 .
C6A H6A2 0.9800 .
C6A H6A3 0.9800 .
C7A H7A1 0.9800 .
C7A H7A2 0.9800 .
C7A H7A3 0.9800 .
C8A H8A1 0.9800 .
C8A H8A2 0.9800 .
C8A H8A3 0.9800 .
C6B H6B1 0.9800 .
C6B H6B2 0.9800 .
C6B H6B3 0.9800 .
C7B H7B1 0.9800 .
C7B H7B2 0.9800 .
C7B H7B3 0.9800 .
C8B H8B1 0.9800 .
C8B H8B2 0.9800 .
C8B H8B3 0.9800 .
C9 C12 1.481(19) .
C9 C11 1.53(2) .
C9 C10 1.54(2) .
C10 H10A 0.9800 .
C10 H10B 0.9800 .
C10 H10C 0.9800 .
C11 H11A 0.9800 .
C11 H11B 0.9800 .
C11 H11C 0.9800 .
C12 H12A 0.9800 .
C12 H12B 0.9800 .
C12 H12C 0.9800 .
C21 C22 1.521(18) .
C21 C23 1.526(16) .
C21 C24 1.535(16) .
C22 H22A 0.9800 .
C22 H22B 0.9800 .
C22 H22C 0.9800 .
C23 H23A 0.9800 .
C23 H23B 0.9800 .
C23 H23C 0.9800 .
C24 H24A 0.9800 .
C24 H24B 0.9800 .
C24 H24C 0.9800 .
C25 C28 1.505(15) .
C25 C27 1.514(17) .
C25 C26 1.559(17) .
C26 H26A 0.9800 .
C26 H26B 0.9800 .
C26 H26C 0.9800 .
C27 H27A 0.9800 .
C27 H27B 0.9800 .
C27 H27C 0.9800 .
C28 H28A 0.9800 .
C28 H28B 0.9800 .
C28 H28C 0.9800 .
C29 C32 1.519(16) .
C29 C31 1.526(15) .
C29 C30 1.527(16) .
C30 H30A 0.9800 .
C30 H30B 0.9800 .
C30 H30C 0.9800 .
C31 H31A 0.9800 .
C31 H31B 0.9800 .
C31 H31C 0.9800 .
C32 H32A 0.9800 .
C32 H32B 0.9800 .
C32 H32C 0.9800 .
C41 C44 1.519(16) .
C41 C42 1.519(15) .
C41 C43 1.535(16) .
C42 H42A 0.9800 .
C42 H42B 0.9800 .
C42 H42C 0.9800 .
C43 H43A 0.9800 .
C43 H43B 0.9800 .
C43 H43C 0.9800 .
C44 H44A 0.9800 .
C44 H44B 0.9800 .
C44 H44C 0.9800 .
C45 C48 1.47(2) .
C45 C46 1.50(2) .
C45 C47 1.52(2) .
C46 H46A 0.9800 .
C46 H46B 0.9800 .
C46 H46C 0.9800 .
C47 H47A 0.9800 .
C47 H47B 0.9800 .
C47 H47C 0.9800 .
C48 H48A 0.9800 .
C48 H48B 0.9800 .
C48 H48C 0.9800 .
C49 C51 1.496(18) .
C49 C50 1.534(17) .
C49 C52 1.562(19) .
C50 H50A 0.9800 .
C50 H50B 0.9800 .
C50 H50C 0.9800 .
C51 H51A 0.9800 .
C51 H51B 0.9800 .
C51 H51C 0.9800 .
C52 H52A 0.9800 .
C52 H52B 0.9800 .
C52 H52C 0.9800 .
O61 C64 1.375(17) .
O61 C61 1.390(16) .
C61 C62 1.55(2) .
C61 H61A 0.9900 .
C61 H61B 0.9900 .
C62 C63 1.49(2) .
C62 H62A 0.9900 .
C62 H62B 0.9900 .
C63 C64 1.51(2) .
C63 H63A 0.9900 .
C63 H63B 0.9900 .
C64 H64A 0.9900 .
C64 H64B 0.9900 .

loop_
_geom_torsion_atom_site_label_1
_geom_torsion_atom_site_label_2
_geom_torsion_atom_site_label_3
_geom_torsion_atom_site_label_4
_geom_torsion
O2 Si1 O1 Cs1 109.7(4)
O3 Si1 O1 Cs1 -127.4(4)
O4 Si1 O1 Cs1 -14.1(4)
O1 Si1 O2 C1 -40.4(11)
O3 Si1 O2 C1 -167.5(9)
O4 Si1 O2 C1 80.1(10)
Cs1 Si1 O2 C1 25.4(11)
O2 Si1 O3 C5 63.6(12)
O1 Si1 O3 C5 -64.5(12)
O4 Si1 O3 C5 -178.8(11)
Cs1 Si1 O3 C5 -132.0(10)
O2 Si1 O4 C9 65.7(11)
O1 Si1 O4 C9 -168.0(10)
O3 Si1 O4 C9 -47.7(11)
Cs1 Si1 O4 C9 176.4(12)
O2 Si1 O4 Cs1 -110.6(4)
O1 Si1 O4 Cs1 15.7(4)
O3 Si1 O4 Cs1 135.9(4)
O24 Si2 O21 U1 -95(2)
O22 Si2 O21 U1 29(3)
O23 Si2 O21 U1 144(2)
Cs1 Si2 O21 U1 159(3)
O24 Si2 O21 Cs1 106.1(4)
O22 Si2 O21 Cs1 -129.5(4)
O23 Si2 O21 Cs1 -14.4(4)
O21 Si2 O22 C21 -60.6(11)
O24 Si2 O22 C21 66.8(10)
O23 Si2 O22 C21 -175.4(9)
Cs1 Si2 O22 C21 -130.1(9)
O21 Si2 O23 C25 -173.6(8)
O24 Si2 O23 C25 64.6(10)
O22 Si2 O23 C25 -50.4(9)
Cs1 Si2 O23 C25 170.3(10)
O21 Si2 O23 Cs1 16.1(4)
O24 Si2 O23 Cs1 -105.7(4)
O22 Si2 O23 Cs1 139.3(4)
O21 Si2 O24 C29 -28.7(10)
O22 Si2 O24 C29 -158.3(9)
O23 Si2 O24 C29 87.9(9)
Cs1 Si2 O24 C29 34.6(10)
O44 Si3 O41 U1 -19.8(16)
O43 Si3 O41 U1 96.3(15)
O42 Si3 O41 U1 -143.8(14)
Cs1 Si3 O41 U1 104.2(15)
O44 Si3 O41 Cs1 -124.0(4)
O43 Si3 O41 Cs1 -7.9(4)
O42 Si3 O41 Cs1 112.0(3)
O41 Si3 O42 C41 -27.9(10)
O44 Si3 O42 C41 -155.6(9)
O43 Si3 O42 C41 90.5(9)
Cs1 Si3 O42 C41 39.8(10)
O41 Si3 O43 C45 178.9(10)
O44 Si3 O43 C45 -59.0(11)
O42 Si3 O43 C45 56.3(11)
Cs1 Si3 O43 C45 169.6(13)
O41 Si3 O43 Cs1 9.3(5)
O44 Si3 O43 Cs1 131.4(4)
O42 Si3 O43 Cs1 -113.3(4)
O41 Si3 O44 C49 -84.2(11)
O43 Si3 O44 C49 159.1(11)
O42 Si3 O44 C49 42.8(12)
Cs1 Si3 O44 C49 -154.9(9)
Si1 O2 C1 C3 103.0(13)
Si1 O2 C1 C2 -20.3(16)
Si1 O2 C1 C4 -138.6(11)
Si1 O3 C5 C8B 150.2(16)
Si1 O3 C5 C7A -143.8(15)
Si1 O3 C5 C6B 21(3)
Si1 O3 C5 C6A -19(2)
Si1 O3 C5 C8A 100.1(18)
Si1 O3 C5 C7B -87.7(18)
Si1 O4 C9 C12 -158.5(12)
Cs1 O4 C9 C12 17.4(16)
Si1 O4 C9 C11 79.5(14)
Cs1 O4 C9 C11 -104.7(11)
Si1 O4 C9 C10 -37.9(16)
Cs1 O4 C9 C10 138.0(10)
Si2 O22 C21 C22 -29.0(14)
Si2 O22 C21 C23 92.7(12)
Si2 O22 C21 C24 -149.1(9)
Si2 O23 C25 C28 -55.0(13)
Cs1 O23 C25 C28 114.1(9)
Si2 O23 C25 C27 -175.4(8)
Cs1 O23 C25 C27 -6.2(11)
Si2 O23 C25 C26 65.4(13)
Cs1 O23 C25 C26 -125.5(9)
Si2 O24 C29 C32 88.7(12)
Si2 O24 C29 C31 -153.2(8)
Si2 O24 C29 C30 -33.3(13)
Si3 O42 C41 C44 -157.9(8)
Si3 O42 C41 C42 82.9(11)
Si3 O42 C41 C43 -36.8(14)
Si3 O43 C45 C48 30(2)
Cs1 O43 C45 C48 -161.2(14)
Si3 O43 C45 C46 -94.4(13)
Cs1 O43 C45 C46 74.5(12)
Si3 O43 C45 C47 149.8(11)
Cs1 O43 C45 C47 -41.3(14)
Si3 O44 C49 C51 146.6(10)
Si3 O44 C49 C50 -90.9(13)
Si3 O44 C49 C52 28.3(15)
C64 O61 C61 C62 -22.2(18)
Cs1 O61 C61 C62 162.3(9)
O61 C61 C62 C63 -1.6(19)
C61 C62 C63 C64 21.9(19)
C61 O61 C64 C63 37.2(18)
Cs1 O61 C64 C63 -147.4(11)
C62 C63 C64 O61 -36.0(18)

loop_
_publcif_info_datablock.id
_publcif_info_datablock.publ_exptl
_publcif_info_datablock.publ_geom
_publcif_info_datablock.structure
{524dc6f3-f073-4698-9083-b6c74beaf2a8} y y y

loop_
_publcif_info_exptl_table_extra_item
sin_theta_over_lambda_max

loop_
_publcif_info_tables.block_id
_publcif_info_tables.reference_item
{524dc6f3-f073-4698-9083-b6c74beaf2a8} '_publcif_info_datablock.publ_exptl'
